data_4031523
loop_
_publ_author_name
'van Egmond, A.B.'

_publ_section_title
;
 Investigations on Cesium Uranates - V. The Crystal Structures of (Cs2 U
 O4), (Cs4 U5 O17), (Cs2 U7 O22) and (Cs2 U15 O46)
;
_journal_name_full 'Journal of Inorganic and Nuclear Chemistry'
_journal_page_first 1649
_journal_page_last 1651
_journal_volume 38
_journal_year 1976
_chemical_formula_sum 'Cs2 U7'
_chemical_name_systematic 'Cs2 U7 O22'
_space_group_IT_number 55
_symmetry_space_group_name_Hall '-P 2 2ab'
_symmetry_space_group_name_H-M 'P b a m'
_cell_angle_alpha 90
_cell_angle_beta 90
_cell_angle_gamma 90
_cell_formula_units_Z 2
_cell_length_a 6.949
_cell_length_b 19.71
_cell_length_c 7.3955
_cell_volume 1012.923
_citation_journal_id_ASTM JINCAO
_cod_data_source_file vanEgmond_JINCAO_1976_1342.cif
_cod_data_source_block Cs2U7
_cod_database_code 4031523

loop_
_symmetry_equiv_pos_as_xyz
x,y,z
-x,-y,z
x+1/2,-y+1/2,-z
-x+1/2,y+1/2,-z
-x,-y,-z
x,y,-z
-x-1/2,y-1/2,z
x-1/2,-y-1/2,z

loop_
_atom_site_label
_atom_site_type_symbol
_atom_site_fract_x
_atom_site_fract_y
_atom_site_fract_z
_atom_site_occupancy
_atom_site_U_iso_or_equiv
Cs1 Cs+1 0.174 0.309 0.5 1 0.0
U3 U+6 -0.04 0.408 0 1 0.0
U1 U+6 0 0 0 1 0.0
U4 U+6 0.23 0.039 0.5 1 0.0
U2 U+6 -0.021 0.218 0 1 0.0
